data_4107573
loop_
_publ_author_name
'Yuzhong Wang'
'Brandon Quillian'
'Pingrong Wei'
'Yaoming Xie'
'Chaitanya S. Wannere'
'R. Bruce King'
'Henry F. Schaefer'
'Paul V. R. Schleyer'
'Gregory H. Robinson'

_publ_section_title
;
 Planar, Twisted, and Trans-Bent: Conformational Flexibility of Neutral
 Diborenes
;
_journal_name_full 'Journal of the American Chemical Society'
_journal_page_first 3298
_journal_page_last 3299
_journal_paper_doi 10.1021/ja800257j
_journal_volume 130
_journal_year 2008
_chemical_formula_sum 'C42 H50 B2 N4'
_chemical_formula_weight 632.48
_chemical_name_systematic
; 
 ? 
;
_space_group_IT_number 14
_symmetry_cell_setting monoclinic
_symmetry_space_group_name_Hall '-P 2ybc'
_symmetry_space_group_name_H-M 'P 1 21/c 1'
_atom_sites_solution_hydrogens geom
_atom_sites_solution_primary direct
_atom_sites_solution_secondary difmap
_audit_creation_method SHELXL-97
_cell_angle_alpha 90.00
_cell_angle_beta 114.377(2)
_cell_angle_gamma 90.00
_cell_formula_units_Z 2
_cell_length_a 12.7212(19)
_cell_length_b 11.4045(17)
_cell_length_c 14.332(2)
_cell_measurement_temperature 273(2)
_cell_volume 1893.9(5)
_computing_structure_refinement 'SHELXL-97 (Sheldrick, 1997)'
_computing_structure_solution 'SHELXS-97 (Sheldrick, 1990)'
_diffrn_ambient_temperature 273(2)
_diffrn_measured_fraction_theta_full 1.000
_diffrn_measured_fraction_theta_max 1.000
_diffrn_radiation_monochromator graphite
_diffrn_radiation_source 'fine-focus sealed tube'
_diffrn_radiation_type MoK\a
_diffrn_radiation_wavelength 0.71073
_diffrn_reflns_av_R_equivalents 0.0607
_diffrn_reflns_av_sigmaI/netI 0.0397
_diffrn_reflns_limit_h_max 15
_diffrn_reflns_limit_h_min -15
_diffrn_reflns_limit_k_max 13
_diffrn_reflns_limit_k_min -13
_diffrn_reflns_limit_l_max 17
_diffrn_reflns_limit_l_min -17
_diffrn_reflns_number 19657
_diffrn_reflns_theta_full 25.00
_diffrn_reflns_theta_max 25.00
_diffrn_reflns_theta_min 2.37
_exptl_absorpt_coefficient_mu 0.064
_exptl_absorpt_correction_T_max 0.9968
_exptl_absorpt_correction_T_min 0.9792
_exptl_absorpt_correction_type multi-scan
_exptl_absorpt_process_details 'BRUKER SADABS'
_exptl_crystal_colour red
_exptl_crystal_density_diffrn 1.109
_exptl_crystal_F_000 680
_exptl_crystal_size_max 0.33
_exptl_crystal_size_mid 0.22
_exptl_crystal_size_min 0.05
_refine_diff_density_max 0.347
_refine_diff_density_min -0.301
_refine_diff_density_rms 0.048
_refine_ls_extinction_method none
_refine_ls_goodness_of_fit_ref 1.027
_refine_ls_hydrogen_treatment mixed
_refine_ls_matrix_type full
_refine_ls_number_parameters 221
_refine_ls_number_reflns 3324
_refine_ls_number_restraints 1
_refine_ls_restrained_S_all 1.027
_refine_ls_R_factor_all 0.1136
_refine_ls_R_factor_gt 0.0692
_refine_ls_shift/su_max 0.000
_refine_ls_shift/su_mean 0.000
_refine_ls_structure_factor_coef Fsqd
_refine_ls_weighting_details 'calc w=1/[\s^2^(Fo^2^)+(0.1185P)^2^+1.3013P] where P=(Fo^2^+2Fc^2^)/3'
_refine_ls_weighting_scheme calc
_refine_ls_wR_factor_gt 0.1982
_refine_ls_wR_factor_ref 0.2393
_reflns_number_gt 2005
_reflns_number_total 3324
_reflns_threshold_expression >2sigma(I)
_cod_data_source_file ja800257j-file004.cif
_cod_data_source_block uga647
_cod_database_code 4107573

loop_
_symmetry_equiv_pos_as_xyz
'x, y, z'
'-x, y+1/2, -z+1/2'
'-x, -y, -z'
'x, -y-1/2, z-1/2'

loop_
_atom_site_label
_atom_site_type_symbol
_atom_site_fract_x
_atom_site_fract_y
_atom_site_fract_z
_atom_site_U_iso_or_equiv
_atom_site_adp_type
_atom_site_occupancy
_atom_site_symmetry_multiplicity
_atom_site_calc_flag
_atom_site_refinement_flags
B1 B 0.0125(4) 0.9993(5) 0.0623(3) 0.0790(16) Uani 1 1 d D
H1 H 0.1003(19) 1.022(3) 0.119(2) 0.075(11) Uiso 1 1 d D
N1 N 0.0316(2) 0.8249(2) 0.18985(19) 0.0489(7) Uani 1 1 d .
N2 N -0.1380(2) 0.8426(2) 0.06946(19) 0.0491(7) Uani 1 1 d .
C1 C -0.0307(3) 0.8921(3) 0.1049(2) 0.0491(8) Uani 1 1 d .
C2 C -0.0365(3) 0.7389(3) 0.2046(3) 0.0594(9) Uani 1 1 d .
H2A H -0.0132 0.6839 0.2571 0.071 Uiso 1 1 calc R
C3 C -0.1417(3) 0.7495(3) 0.1297(3) 0.0578(9) Uani 1 1 d .
H3A H -0.2056 0.7031 0.1198 0.069 Uiso 1 1 calc R
C4 C -0.2396(3) 0.8848(3) -0.0151(2) 0.0493(8) Uani 1 1 d .
C5 C -0.2738(3) 0.8288(3) -0.1095(2) 0.0531(9) Uani 1 1 d .
C6 C -0.3743(3) 0.8681(4) -0.1889(3) 0.0648(10) Uani 1 1 d .
H6A H -0.3986 0.8320 -0.2525 0.078 Uiso 1 1 calc R
C7 C -0.4389(3) 0.9581(4) -0.1768(3) 0.0680(11) Uani 1 1 d .
C8 C -0.4022(3) 1.0102(4) -0.0814(3) 0.0735(12) Uani 1 1 d .
H8A H -0.4460 1.0708 -0.0723 0.088 Uiso 1 1 calc R
C9 C -0.3027(3) 0.9756(3) 0.0012(3) 0.0614(9) Uani 1 1 d .
C10 C -0.2646(4) 1.0335(5) 0.1045(3) 0.0968(16) Uani 1 1 d .
H10A H -0.1943 0.9979 0.1515 0.145 Uiso 1 1 calc R
H10B H -0.3233 1.0240 0.1295 0.145 Uiso 1 1 calc R
H10C H -0.2518 1.1156 0.0982 0.145 Uiso 1 1 calc R
C11 C -0.5482(4) 0.9996(5) -0.2639(4) 0.1012(17) Uani 1 1 d .
H11A H -0.5612 0.9544 -0.3242 0.152 Uiso 1 1 calc R
H11B H -0.5407 1.0809 -0.2773 0.152 Uiso 1 1 calc R
H11C H -0.6122 0.9897 -0.2455 0.152 Uiso 1 1 calc R
C12 C -0.2043(3) 0.7303(4) -0.1243(3) 0.0765(12) Uani 1 1 d .
H12A H -0.1383 0.7159 -0.0613 0.115 Uiso 1 1 calc R
H12B H -0.1791 0.7510 -0.1767 0.115 Uiso 1 1 calc R
H12C H -0.2509 0.6608 -0.1444 0.115 Uiso 1 1 calc R
C13 C 0.1518(3) 0.8385(3) 0.2589(2) 0.0493(8) Uani 1 1 d .
C14 C 0.2361(3) 0.7980(3) 0.2300(2) 0.0554(9) Uani 1 1 d .
C15 C 0.3498(3) 0.8004(3) 0.3031(3) 0.0597(9) Uani 1 1 d .
H15A H 0.4078 0.7731 0.2850 0.072 Uiso 1 1 calc R
C16 C 0.3800(3) 0.8416(3) 0.4013(3) 0.0569(9) Uani 1 1 d .
C17 C 0.2924(3) 0.8845(3) 0.4248(3) 0.0574(9) Uani 1 1 d .
H17A H 0.3114 0.9150 0.4900 0.069 Uiso 1 1 calc R
C18 C 0.1777(3) 0.8841(3) 0.3561(2) 0.0518(8) Uani 1 1 d .
C19 C 0.0844(3) 0.9280(4) 0.3865(3) 0.0712(11) Uani 1 1 d .
H19A H 0.0108 0.9213 0.3292 0.107 Uiso 1 1 calc R
H19B H 0.0988 1.0087 0.4070 0.107 Uiso 1 1 calc R
H19C H 0.0842 0.8820 0.4425 0.107 Uiso 1 1 calc R
C20 C 0.5030(3) 0.8329(4) 0.4809(3) 0.0774(12) Uani 1 1 d .
H20A H 0.5509 0.8009 0.4501 0.116 Uiso 1 1 calc R
H20B H 0.5058 0.7827 0.5357 0.116 Uiso 1 1 calc R
H20C H 0.5304 0.9096 0.5076 0.116 Uiso 1 1 calc R
C21 C 0.2063(4) 0.7489(4) 0.1245(3) 0.0821(13) Uani 1 1 d .
H21A H 0.1245 0.7546 0.0847 0.123 Uiso 1 1 calc R
H21B H 0.2294 0.6681 0.1299 0.123 Uiso 1 1 calc R
H21C H 0.2460 0.7926 0.0916 0.123 Uiso 1 1 calc R

loop_
_atom_site_aniso_label
_atom_site_aniso_U_11
_atom_site_aniso_U_22
_atom_site_aniso_U_33
_atom_site_aniso_U_23
_atom_site_aniso_U_13
_atom_site_aniso_U_12
B1 0.071(3) 0.109(4) 0.035(2) 0.016(2) -0.001(2) -0.044(3)
N1 0.0437(15) 0.0557(16) 0.0373(14) 0.0041(12) 0.0066(12) -0.0062(12)
N2 0.0430(15) 0.0568(16) 0.0389(14) 0.0021(12) 0.0084(12) -0.0064(12)
C1 0.0464(18) 0.060(2) 0.0326(16) -0.0002(14) 0.0081(14) -0.0045(15)
C2 0.056(2) 0.059(2) 0.053(2) 0.0101(17) 0.0129(17) -0.0060(17)
C3 0.052(2) 0.061(2) 0.055(2) 0.0075(17) 0.0165(17) -0.0109(16)
C4 0.0394(17) 0.060(2) 0.0407(18) 0.0022(15) 0.0092(14) -0.0073(15)
C5 0.0422(18) 0.074(2) 0.0396(18) -0.0047(16) 0.0129(15) -0.0111(16)
C6 0.052(2) 0.091(3) 0.041(2) -0.0014(18) 0.0089(17) -0.017(2)
C7 0.048(2) 0.082(3) 0.054(2) 0.015(2) 0.0013(17) -0.0094(19)
C8 0.058(2) 0.064(2) 0.085(3) 0.006(2) 0.017(2) 0.0101(18)
C9 0.056(2) 0.067(2) 0.053(2) -0.0062(18) 0.0137(17) -0.0015(18)
C10 0.101(4) 0.098(3) 0.078(3) -0.030(3) 0.024(3) 0.010(3)
C11 0.062(3) 0.122(4) 0.087(3) 0.034(3) -0.001(2) -0.004(3)
C12 0.069(2) 0.094(3) 0.067(3) -0.023(2) 0.028(2) -0.008(2)
C13 0.0438(18) 0.0569(19) 0.0389(17) 0.0058(14) 0.0087(14) -0.0038(15)
C14 0.053(2) 0.066(2) 0.0393(18) 0.0022(16) 0.0113(16) -0.0003(16)
C15 0.050(2) 0.072(2) 0.051(2) 0.0033(17) 0.0150(17) -0.0007(17)
C16 0.053(2) 0.062(2) 0.0451(19) 0.0073(16) 0.0092(16) -0.0092(16)
C17 0.061(2) 0.066(2) 0.0368(17) 0.0002(16) 0.0113(16) -0.0115(17)
C18 0.0539(19) 0.058(2) 0.0393(18) 0.0052(15) 0.0152(15) -0.0044(16)
C19 0.071(2) 0.085(3) 0.057(2) -0.005(2) 0.025(2) -0.003(2)
C20 0.056(2) 0.093(3) 0.061(2) 0.008(2) 0.0016(19) -0.005(2)
C21 0.072(3) 0.115(4) 0.050(2) -0.016(2) 0.0157(19) 0.011(2)

loop_
_atom_type_symbol
_atom_type_description
_atom_type_scat_dispersion_real
_atom_type_scat_dispersion_imag
_atom_type_scat_source
C C 0.0033 0.0016 'International Tables Vol C Tables 4.2.6.8 and 6.1.1.4'
H H 0.0000 0.0000 'International Tables Vol C Tables 4.2.6.8 and 6.1.1.4'
B B 0.0013 0.0007 'International Tables Vol C Tables 4.2.6.8 and 6.1.1.4'
N N 0.0061 0.0033 'International Tables Vol C Tables 4.2.6.8 and 6.1.1.4'

loop_
_geom_angle_atom_site_label_1
_geom_angle_atom_site_label_2
_geom_angle_atom_site_label_3
_geom_angle
_geom_angle_site_symmetry_1
_geom_angle_site_symmetry_3
C1 B1 B1 118.6(5) . 3_575
C1 B1 H1 107.7(19) . .
B1 B1 H1 118(2) 3_575 .
C1 N1 C2 111.1(3) . .
C1 N1 C13 127.2(3) . .
C2 N1 C13 121.6(3) . .
C1 N2 C3 111.8(3) . .
C1 N2 C4 125.8(3) . .
C3 N2 C4 122.2(3) . .
N2 C1 N1 102.8(3) . .
N2 C1 B1 129.5(3) . .
N1 C1 B1 127.8(3) . .
C3 C2 N1 107.3(3) . .
C3 C2 H2A 126.3 . .
N1 C2 H2A 126.3 . .
C2 C3 N2 106.9(3) . .
C2 C3 H3A 126.5 . .
N2 C3 H3A 126.5 . .
C9 C4 C5 122.3(3) . .
C9 C4 N2 119.2(3) . .
C5 C4 N2 118.4(3) . .
C6 C5 C4 117.4(3) . .
C6 C5 C12 121.6(3) . .
C4 C5 C12 121.0(3) . .
C7 C6 C5 122.4(3) . .
C7 C6 H6A 118.8 . .
C5 C6 H6A 118.8 . .
C6 C7 C8 118.1(3) . .
C6 C7 C11 121.8(4) . .
C8 C7 C11 120.1(4) . .
C9 C8 C7 122.6(4) . .
C9 C8 H8A 118.7 . .
C7 C8 H8A 118.7 . .
C8 C9 C4 117.1(3) . .
C8 C9 C10 121.7(4) . .
C4 C9 C10 121.2(3) . .
C9 C10 H10A 109.5 . .
C9 C10 H10B 109.5 . .
H10A C10 H10B 109.5 . .
C9 C10 H10C 109.5 . .
H10A C10 H10C 109.5 . .
H10B C10 H10C 109.5 . .
C7 C11 H11A 109.5 . .
C7 C11 H11B 109.5 . .
H11A C11 H11B 109.5 . .
C7 C11 H11C 109.5 . .
H11A C11 H11C 109.5 . .
H11B C11 H11C 109.5 . .
C5 C12 H12A 109.5 . .
C5 C12 H12B 109.5 . .
H12A C12 H12B 109.5 . .
C5 C12 H12C 109.5 . .
H12A C12 H12C 109.5 . .
H12B C12 H12C 109.5 . .
C14 C13 C18 122.3(3) . .
C14 C13 N1 119.5(3) . .
C18 C13 N1 118.1(3) . .
C13 C14 C15 117.5(3) . .
C13 C14 C21 121.4(3) . .
C15 C14 C21 121.0(3) . .
C16 C15 C14 122.7(4) . .
C16 C15 H15A 118.7 . .
C14 C15 H15A 118.7 . .
C17 C16 C15 117.2(3) . .
C17 C16 C20 121.9(3) . .
C15 C16 C20 120.8(4) . .
C16 C17 C18 123.1(3) . .
C16 C17 H17A 118.4 . .
C18 C17 H17A 118.4 . .
C17 C18 C13 117.2(3) . .
C17 C18 C19 121.2(3) . .
C13 C18 C19 121.6(3) . .
C18 C19 H19A 109.5 . .
C18 C19 H19B 109.5 . .
H19A C19 H19B 109.5 . .
C18 C19 H19C 109.5 . .
H19A C19 H19C 109.5 . .
H19B C19 H19C 109.5 . .
C16 C20 H20A 109.5 . .
C16 C20 H20B 109.5 . .
H20A C20 H20B 109.5 . .
C16 C20 H20C 109.5 . .
H20A C20 H20C 109.5 . .
H20B C20 H20C 109.5 . .
C14 C21 H21A 109.5 . .
C14 C21 H21B 109.5 . .
H21A C21 H21B 109.5 . .
C14 C21 H21C 109.5 . .
H21A C21 H21C 109.5 . .
H21B C21 H21C 109.5 . .

loop_
_geom_bond_atom_site_label_1
_geom_bond_atom_site_label_2
_geom_bond_distance
_geom_bond_site_symmetry_2
B1 C1 1.565(5) .
B1 B1 1.679(9) 3_575
B1 H1 1.109(18) .
N1 C1 1.379(4) .
N1 C2 1.381(4) .
N1 C13 1.447(4) .
N2 C1 1.366(4) .
N2 C3 1.381(4) .
N2 C4 1.442(4) .
C2 C3 1.331(5) .
C2 H2A 0.9300 .
C3 H3A 0.9300 .
C4 C9 1.389(5) .
C4 C5 1.393(5) .
C5 C6 1.388(5) .
C5 C12 1.498(5) .
C6 C7 1.370(6) .
C6 H6A 0.9300 .
C7 C8 1.384(6) .
C7 C11 1.511(5) .
C8 C9 1.386(5) .
C8 H8A 0.9300 .
C9 C10 1.506(5) .
C10 H10A 0.9600 .
C10 H10B 0.9600 .
C10 H10C 0.9600 .
C11 H11A 0.9600 .
C11 H11B 0.9600 .
C11 H11C 0.9600 .
C12 H12A 0.9600 .
C12 H12B 0.9600 .
C12 H12C 0.9600 .
C13 C14 1.379(5) .
C13 C18 1.394(5) .
C14 C15 1.393(5) .
C14 C21 1.507(5) .
C15 C16 1.380(5) .
C15 H15A 0.9300 .
C16 C17 1.380(5) .
C16 C20 1.512(5) .
C17 C18 1.383(4) .
C17 H17A 0.9300 .
C18 C19 1.508(5) .
C19 H19A 0.9600 .
C19 H19B 0.9600 .
C19 H19C 0.9600 .
C20 H20A 0.9600 .
C20 H20B 0.9600 .
C20 H20C 0.9600 .
C21 H21A 0.9600 .
C21 H21B 0.9600 .
C21 H21C 0.9600 .
